data_4070542
loop_
_publ_author_name
'Song, Yi-Hwa'
'Chiu, Yuan-Chieh'
'Chi, Yun'
'Chou, Pi-Tai'
'Cheng, Yi-Ming'
'Lin, Chun-Wei'
'Lee, Gene-Hsiang'
'Carty, Arthur J.'

_publ_section_title
;
 Synthesis, Characterization, and Photophysical Properties of Luminescent
 Gallium and Indium Complexes Constructed using Tridentate
 6-Azolyl-2,2&#x2032;-bipyridine Chelates
;
_journal_issue 1
_journal_name_full Organometallics
_journal_page_first 80
_journal_paper_doi 10.1021/om700577y
_journal_volume 27
_journal_year 2008
_chemical_formula_sum 'C16 H14 F3 Ga N4'
_chemical_formula_weight 389.03
_chemical_name_systematic
; 
 ? 
;
_space_group_IT_number 14
_symmetry_cell_setting monoclinic
_symmetry_space_group_name_Hall '-P 2ybc'
_symmetry_space_group_name_H-M 'P 1 21/c 1'
_atom_sites_solution_hydrogens geom
_atom_sites_solution_primary direct
_atom_sites_solution_secondary difmap
_audit_creation_method SHELXL-97
_cell_angle_alpha 90.00
_cell_angle_beta 100.740(1)
_cell_angle_gamma 90.00
_cell_formula_units_Z 4
_cell_length_a 8.9197(5)
_cell_length_b 14.9354(8)
_cell_length_c 12.4181(7)
_cell_measurement_reflns_used 5255
_cell_measurement_temperature 150(2)
_cell_measurement_theta_max 26.43
_cell_measurement_theta_min 2.32
_cell_volume 1625.35(16)
_computing_cell_refinement 'Bruker SAINT'
_computing_data_collection 'Bruker SMART'
_computing_data_reduction 'Bruker SAINT'
_computing_molecular_graphics 'Bruker SHELXTL'
_computing_publication_material 'Bruker SHELXTL'
_computing_structure_refinement 'SHELXL-97 (Sheldrick, 1997)'
_computing_structure_solution 'SHELXS-97 (Sheldrick, 1990)'
_diffrn_ambient_temperature 150(2)
_diffrn_measured_fraction_theta_full 1.000
_diffrn_measured_fraction_theta_max 1.000
_diffrn_measurement_device_type 'BRUKER SMART APEXCCD area detector'
_diffrn_measurement_method 'omega scans'
_diffrn_radiation_monochromator graphite
_diffrn_radiation_source 'fine-focus sealed tube'
_diffrn_radiation_type MoK\a
_diffrn_radiation_wavelength 0.71073
_diffrn_reflns_av_R_equivalents 0.0319
_diffrn_reflns_av_sigmaI/netI 0.0280
_diffrn_reflns_limit_h_max 11
_diffrn_reflns_limit_h_min -11
_diffrn_reflns_limit_k_max 19
_diffrn_reflns_limit_k_min -19
_diffrn_reflns_limit_l_max 16
_diffrn_reflns_limit_l_min -16
_diffrn_reflns_number 14245
_diffrn_reflns_theta_full 27.49
_diffrn_reflns_theta_max 27.49
_diffrn_reflns_theta_min 2.16
_exptl_absorpt_coefficient_mu 1.729
_exptl_absorpt_correction_type multi-scan
_exptl_crystal_colour colorless
_exptl_crystal_density_diffrn 1.590
_exptl_crystal_density_meas ?
_exptl_crystal_density_method 'not measured'
_exptl_crystal_description block
_exptl_crystal_F_000 784
_exptl_crystal_size_max 0.45
_exptl_crystal_size_mid 0.30
_exptl_crystal_size_min 0.25
_refine_diff_density_max 0.421
_refine_diff_density_min -0.230
_refine_diff_density_rms 0.060
_refine_ls_extinction_method none
_refine_ls_goodness_of_fit_ref 1.039
_refine_ls_hydrogen_treatment constr
_refine_ls_matrix_type full
_refine_ls_number_parameters 246
_refine_ls_number_reflns 3745
_refine_ls_number_restraints 0
_refine_ls_restrained_S_all 1.039
_refine_ls_R_factor_all 0.0367
_refine_ls_R_factor_gt 0.0309
_refine_ls_shift/su_max 0.010
_refine_ls_shift/su_mean 0.001
_refine_ls_structure_factor_coef Fsqd
_refine_ls_weighting_details 'calc w=1/[\s^2^(Fo^2^)+(0.0357P)^2^+0.7740P] where P=(Fo^2^+2Fc^2^)/3'
_refine_ls_weighting_scheme calc
_refine_ls_wR_factor_gt 0.0716
_refine_ls_wR_factor_ref 0.0744
_reflns_number_gt 3325
_reflns_number_total 3745
_reflns_threshold_expression >2sigma(I)
_cod_data_source_file om700577y-file002.cif
_cod_data_source_block ic12095
_cod_depositor_comments
;
The following automatic conversions were performed:

'_symmetry_cell_setting' value 'Monoclinic' changed to 'monoclinic'
according to /home/saulius/struct/CIF-dictionaries/cif_core.dic
dictionary named 'cif_core.dic' version 2.4.1 from 2010-06-29.

Automatic conversion script
Id: cif_fix_values 1715 2011-07-08 13:25:40Z adriana 

The following automatic conversions were performed:

'_exptl_crystal_density_meas' value 'not_measured' was changed to '?'
- the value is perceived as not measured.

Automatic conversion script
Id: cif_fix_values 3008 2015-01-20 13:52:24Z robertas 
;
_cod_original_sg_symbol_H-M P2(1)/c
_cod_database_code 4070542

loop_
_symmetry_equiv_pos_as_xyz
'x, y, z'
'-x, y+1/2, -z+1/2'
'-x, -y, -z'
'x, -y-1/2, z-1/2'

loop_
_atom_site_label
_atom_site_type_symbol
_atom_site_fract_x
_atom_site_fract_y
_atom_site_fract_z
_atom_site_U_iso_or_equiv
_atom_site_adp_type
_atom_site_occupancy
_atom_site_symmetry_multiplicity
_atom_site_calc_flag
_atom_site_refinement_flags
_atom_site_disorder_assembly
_atom_site_disorder_group
Ga Ga 0.18823(2) 0.119433(13) 0.808614(17) 0.02132(8) Uani 1 1 d . . .
N1 N 0.0947(2) -0.00031(12) 0.70212(15) 0.0332(4) Uani 1 1 d . . .
N2 N 0.36669(18) 0.02732(11) 0.81117(13) 0.0233(3) Uani 1 1 d . . .
N3 N 0.37385(18) 0.18020(11) 0.90912(13) 0.0254(4) Uani 1 1 d . . .
N4 N 0.3901(2) 0.25748(12) 0.96576(14) 0.0288(4) Uani 1 1 d . . .
C1 C 0.0515(2) 0.09369(15) 0.91205(19) 0.0328(5) Uani 1 1 d . . .
H1A H 0.0878 0.1253 0.9811 0.049 Uiso 1 1 calc R . .
H1B H 0.0506 0.0291 0.9259 0.049 Uiso 1 1 calc R . .
H1C H -0.0520 0.1138 0.8807 0.049 Uiso 1 1 calc R . .
C2 C 0.1439(2) 0.20538(14) 0.68825(17) 0.0291(4) Uani 1 1 d . . .
H2A H 0.0450 0.1911 0.6425 0.044 Uiso 1 1 calc R . .
H2B H 0.2238 0.2021 0.6438 0.044 Uiso 1 1 calc R . .
H2C H 0.1408 0.2660 0.7181 0.044 Uiso 1 1 calc R . .
C3 C -0.0518(3) -0.00936(17) 0.6530(2) 0.0437(6) Uani 1 1 d . . .
H3 H -0.1195 0.0395 0.6548 0.052 Uiso 1 1 calc R . .
C4 C -0.1076(3) -0.08674(17) 0.6001(2) 0.0454(6) Uani 1 1 d . . .
H4 H -0.2118 -0.0912 0.5656 0.055 Uiso 1 1 calc R . .
C5 C -0.0101(3) -0.15697(16) 0.59802(19) 0.0429(6) Uani 1 1 d . . .
H5 H -0.0465 -0.2114 0.5630 0.051 Uiso 1 1 calc R . .
C6 C 0.1412(3) -0.14865(15) 0.64696(18) 0.0381(5) Uani 1 1 d . . .
H6 H 0.2106 -0.1967 0.6455 0.046 Uiso 1 1 calc R . .
C7 C 0.1900(3) -0.06835(13) 0.69859(16) 0.0289(4) Uani 1 1 d . . .
C8 C 0.3483(2) -0.05088(13) 0.75590(16) 0.0274(4) Uani 1 1 d . . .
C9 C 0.4698(3) -0.10829(15) 0.7552(2) 0.0368(5) Uani 1 1 d . . .
H9 H 0.4561 -0.1624 0.7144 0.044 Uiso 1 1 calc R . .
C10 C 0.6113(3) -0.08561(17) 0.8148(2) 0.0423(6) Uani 1 1 d . . .
H10 H 0.6956 -0.1247 0.8162 0.051 Uiso 1 1 calc R . .
C11 C 0.6301(2) -0.00638(16) 0.87220(19) 0.0358(5) Uani 1 1 d . . .
H11 H 0.7271 0.0097 0.9134 0.043 Uiso 1 1 calc R . .
C12 C 0.5052(2) 0.04969(14) 0.86901(16) 0.0260(4) Uani 1 1 d . . .
C13 C 0.5076(2) 0.13576(13) 0.92407(16) 0.0251(4) Uani 1 1 d . . .
C14 C 0.6176(2) 0.18453(15) 0.99317(17) 0.0306(5) Uani 1 1 d . . .
H14 H 0.7220 0.1703 1.0185 0.037 Uiso 1 1 calc R . .
C15 C 0.5371(2) 0.25950(15) 1.01627(16) 0.0301(5) Uani 1 1 d . A .
C16 C 0.5932(3) 0.33705(19) 1.0859(2) 0.0428(6) Uani 1 1 d . . .
F1 F 0.7381(8) 0.3137(5) 1.1407(6) 0.073(2) Uani 0.50 1 d P A 1
F2 F 0.5208(7) 0.3428(4) 1.1661(5) 0.091(2) Uani 0.50 1 d P A 1
F3 F 0.6098(13) 0.4070(5) 1.0373(8) 0.085(3) Uani 0.50 1 d P A 1
F1' F 0.6926(10) 0.3262(5) 1.1717(5) 0.085(3) Uani 0.50 1 d P A 2
F2' F 0.4761(6) 0.3903(3) 1.1173(5) 0.0739(17) Uani 0.50 1 d P A 2
F3' F 0.6472(12) 0.4048(7) 1.0298(8) 0.062(2) Uani 0.50 1 d P A 2

loop_
_atom_site_aniso_label
_atom_site_aniso_U_11
_atom_site_aniso_U_22
_atom_site_aniso_U_33
_atom_site_aniso_U_23
_atom_site_aniso_U_13
_atom_site_aniso_U_12
Ga 0.01847(12) 0.01994(12) 0.02499(12) 0.00199(8) 0.00262(8) -0.00003(8)
N1 0.0313(10) 0.0252(9) 0.0396(10) -0.0030(8) -0.0023(8) -0.0010(7)
N2 0.0239(8) 0.0231(8) 0.0239(8) 0.0053(6) 0.0068(7) 0.0020(6)
N3 0.0202(8) 0.0276(9) 0.0275(8) -0.0015(7) 0.0019(7) -0.0009(7)
N4 0.0265(9) 0.0314(9) 0.0280(9) -0.0045(7) 0.0040(7) -0.0052(7)
C1 0.0269(11) 0.0349(11) 0.0378(12) 0.0079(9) 0.0095(9) -0.0010(9)
C2 0.0287(11) 0.0306(11) 0.0276(10) 0.0052(8) 0.0044(8) -0.0008(8)
C3 0.0365(13) 0.0341(12) 0.0544(15) -0.0053(11) -0.0069(11) -0.0038(10)
C4 0.0470(15) 0.0405(13) 0.0432(14) -0.0021(11) -0.0061(11) -0.0153(12)
C5 0.0662(17) 0.0291(12) 0.0312(12) -0.0040(9) 0.0035(11) -0.0178(12)
C6 0.0604(16) 0.0246(10) 0.0313(11) -0.0027(9) 0.0136(11) -0.0016(10)
C7 0.0402(12) 0.0226(10) 0.0244(10) 0.0019(8) 0.0075(9) -0.0014(8)
C8 0.0335(11) 0.0236(10) 0.0266(10) 0.0049(8) 0.0096(8) 0.0038(8)
C9 0.0464(14) 0.0283(11) 0.0393(12) 0.0034(9) 0.0176(11) 0.0107(10)
C10 0.0386(14) 0.0402(13) 0.0525(15) 0.0117(11) 0.0198(11) 0.0192(11)
C11 0.0243(11) 0.0421(13) 0.0421(12) 0.0113(10) 0.0096(9) 0.0083(9)
C12 0.0235(10) 0.0314(10) 0.0244(9) 0.0077(8) 0.0074(8) 0.0021(8)
C13 0.0194(9) 0.0317(10) 0.0244(9) 0.0047(8) 0.0046(7) 0.0004(8)
C14 0.0184(10) 0.0453(13) 0.0271(10) 0.0053(9) 0.0016(8) -0.0046(9)
C15 0.0263(11) 0.0396(12) 0.0241(10) -0.0024(8) 0.0039(8) -0.0099(9)
C16 0.0319(13) 0.0608(17) 0.0358(13) -0.0138(12) 0.0064(10) -0.0150(11)
F1 0.048(3) 0.067(3) 0.088(5) -0.036(3) -0.029(3) -0.008(2)
F2 0.089(5) 0.118(5) 0.084(4) -0.079(3) 0.058(3) -0.059(4)
F3 0.135(8) 0.023(3) 0.074(6) 0.001(3) -0.044(5) -0.001(4)
F1' 0.144(9) 0.049(3) 0.037(3) 0.000(2) -0.043(3) -0.017(4)
F2' 0.049(3) 0.075(3) 0.104(4) -0.062(3) 0.029(3) -0.022(2)
F3' 0.083(4) 0.059(4) 0.049(3) -0.022(3) 0.029(3) -0.040(3)

loop_
_atom_type_symbol
_atom_type_description
_atom_type_scat_dispersion_real
_atom_type_scat_dispersion_imag
_atom_type_scat_source
C C 0.0033 0.0016 'International Tables Vol C Tables 4.2.6.8 and 6.1.1.4'
H H 0.0000 0.0000 'International Tables Vol C Tables 4.2.6.8 and 6.1.1.4'
N N 0.0061 0.0033 'International Tables Vol C Tables 4.2.6.8 and 6.1.1.4'
F F 0.0171 0.0103 'International Tables Vol C Tables 4.2.6.8 and 6.1.1.4'
Ga Ga 0.2307 1.6083 'International Tables Vol C Tables 4.2.6.8 and 6.1.1.4'

loop_
_geom_angle_atom_site_label_1
_geom_angle_atom_site_label_2
_geom_angle_atom_site_label_3
_geom_angle
C2 Ga C1 124.49(9)
C2 Ga N3 101.34(8)
C1 Ga N3 102.35(8)
C2 Ga N2 119.12(8)
C1 Ga N2 115.00(8)
N3 Ga N2 76.18(6)
C2 Ga N1 94.09(8)
C1 Ga N1 91.20(8)
N3 Ga N1 148.14(7)
N2 Ga N1 71.96(6)
C7 N1 C3 118.83(19)
C7 N1 Ga 116.70(14)
C3 N1 Ga 124.13(16)
C8 N2 C12 119.82(17)
C8 N2 Ga 122.66(13)
C12 N2 Ga 117.51(13)
N4 N3 C13 110.12(16)
N4 N3 Ga 133.02(13)
C13 N3 Ga 116.85(13)
C15 N4 N3 105.31(17)
N1 C3 C4 122.5(2)
C5 C4 C3 118.6(2)
C4 C5 C6 119.8(2)
C5 C6 C7 118.5(2)
N1 C7 C6 121.7(2)
N1 C7 C8 114.04(18)
C6 C7 C8 124.2(2)
N2 C8 C9 121.3(2)
N2 C8 C7 114.31(17)
C9 C8 C7 124.4(2)
C10 C9 C8 118.9(2)
C11 C10 C9 120.0(2)
C10 C11 C12 119.0(2)
N2 C12 C11 121.0(2)
N2 C12 C13 113.61(17)
C11 C12 C13 125.3(2)
N3 C13 C14 109.48(18)
N3 C13 C12 115.83(17)
C14 C13 C12 134.67(19)
C13 C14 C15 102.59(18)
N4 C15 C14 112.49(18)
N4 C15 C16 119.1(2)
C14 C15 C16 128.4(2)
F3 C16 F1' 113.2(7)
F3 C16 F2 116.5(6)
F1' C16 F2 74.3(5)
F3 C16 F3' 15.0(9)
F1' C16 F3' 105.5(6)
F2 C16 F3' 128.4(5)
F3 C16 F1 105.5(7)
F1' C16 F1 27.3(5)
F2 C16 F1 101.1(5)
F3' C16 F1 93.0(6)
F3 C16 F2' 79.7(6)
F1' C16 F2' 106.0(4)
F2 C16 F2' 41.5(3)
F3' C16 F2' 94.1(5)
F1 C16 F2' 132.0(4)
F3 C16 C15 116.0(5)
F1' C16 C15 120.1(4)
F2 C16 C15 110.0(3)
F3' C16 C15 113.3(5)
F1 C16 C15 105.9(3)
F2' C16 C15 114.4(3)

loop_
_geom_bond_atom_site_label_1
_geom_bond_atom_site_label_2
_geom_bond_distance
Ga C2 1.954(2)
Ga C1 1.967(2)
Ga N3 2.0863(16)
Ga N2 2.0996(16)
Ga N1 2.2874(18)
N1 C7 1.331(3)
N1 C3 1.342(3)
N2 C8 1.349(3)
N2 C12 1.350(3)
N3 N4 1.345(2)
N3 C13 1.347(3)
N4 C15 1.344(3)
C3 C4 1.376(3)
C4 C5 1.366(4)
C5 C6 1.379(4)
C6 C7 1.391(3)
C7 C8 1.481(3)
C8 C9 1.383(3)
C9 C10 1.381(4)
C10 C11 1.376(4)
C11 C12 1.388(3)
C12 C13 1.454(3)
C13 C14 1.384(3)
C14 C15 1.389(3)
C15 C16 1.476(3)
C16 F3 1.228(8)
C16 F1' 1.263(7)
C16 F2 1.287(5)
C16 F3' 1.366(9)
C16 F1 1.388(8)
C16 F2' 1.424(6)
